data_7707501
loop_
_publ_author_name
'Dehmel, Maximilian'
'K\"ohler, Angelina'
'G\"orls, Helmar'
'Kretschmer, Robert'

_publ_section_title
;
 Synthesis, characterization, and reactivity of group 13 hydride complexes
 based on amido-amine ligands.
;
_journal_issue 24
_journal_name_full 'Dalton transactions (Cambridge, England : 2003)'
_journal_page_first 8434
_journal_page_last 8445
_journal_paper_doi 10.1039/d1dt01454d
_journal_volume 50
_journal_year 2021
_chemical_formula_moiety ' C40 H43 Al N2, 2(C6 H6)'
_chemical_formula_sum 'C52 H55 Al N2'
_chemical_formula_weight 734.96
_space_group_crystal_system orthorhombic
_space_group_IT_number 19
_space_group_name_Hall 'P 2ac 2ab'
_space_group_name_H-M_alt 'P 21 21 21'
_atom_sites_solution_hydrogens mixed
_audit_creation_method SHELXL-2018/3
_audit_update_record
;
2021-04-21 deposited with the CCDC.	2021-05-20 downloaded from the CCDC.
;
_cell_angle_alpha 90
_cell_angle_beta 90
_cell_angle_gamma 90
_cell_formula_units_Z 4
_cell_length_a 8.1677(2)
_cell_length_b 12.8522(4)
_cell_length_c 40.6365(16)
_cell_measurement_reflns_used 22721
_cell_measurement_temperature 123(2)
_cell_measurement_theta_max 74.265
_cell_measurement_theta_min 3.607
_cell_volume 4265.7(2)
_computing_cell_refinement 'CrysAlisPro 1.171.38.43 (Rigaku OD, 2015)'
_computing_data_collection 'CrysAlisPro 1.171.38.43 (Rigaku OD, 2015)'
_computing_data_reduction 'CrysAlisPro 1.171.38.43 (Rigaku OD, 2015)'
_computing_molecular_graphics SHELXTL/PC
_computing_publication_material 'SHELXL-2018/3 (Sheldrick, 2018)'
_computing_structure_refinement 'SHELXL-2018/3 (Sheldrick, 2018)'
_computing_structure_solution 'SHELXT 2014/5 (Sheldrick, 2014)'
_diffrn_ambient_temperature 123(2)
_diffrn_measured_fraction_theta_full 1.000
_diffrn_measured_fraction_theta_max 0.982
_diffrn_measurement_device_type 'Xcalibur, AtlasS2, Gemini ultra'
_diffrn_measurement_method '\w scans'
_diffrn_radiation_type CuK\a
_diffrn_radiation_wavelength 1.54184
_diffrn_reflns_av_R_equivalents 0.0804
_diffrn_reflns_av_unetI/netI 0.0826
_diffrn_reflns_Laue_measured_fraction_full 1.000
_diffrn_reflns_Laue_measured_fraction_max 0.982
_diffrn_reflns_limit_h_max 9
_diffrn_reflns_limit_h_min -7
_diffrn_reflns_limit_k_max 12
_diffrn_reflns_limit_k_min -15
_diffrn_reflns_limit_l_max 34
_diffrn_reflns_limit_l_min -49
_diffrn_reflns_number 22721
_diffrn_reflns_point_group_measured_fraction_full 0.999
_diffrn_reflns_point_group_measured_fraction_max 0.968
_diffrn_reflns_theta_full 67.684
_diffrn_reflns_theta_max 74.265
_diffrn_reflns_theta_min 3.607
_diffrn_source 'micro-focus sealed X-ray tube'
_exptl_absorpt_coefficient_mu 0.682
_exptl_absorpt_correction_T_max 0.967
_exptl_absorpt_correction_T_min 0.877
_exptl_absorpt_correction_type gaussian
_exptl_absorpt_process_details
; 
CrysAlisPro 1.171.38.43 (Rigaku Oxford Diffraction, 2015) 
Numerical absorption correction based on gaussian integration over 
   a multifaceted crystal model 
Empirical absorption correction using spherical harmonics, 
 implemented in SCALE3 ABSPACK scaling algorithm. 
;
_exptl_crystal_colour colourless
_exptl_crystal_density_diffrn 1.144
_exptl_crystal_density_method 'not measured'
_exptl_crystal_description prism
_exptl_crystal_F_000 1576
_exptl_crystal_size_max 0.252
_exptl_crystal_size_mid 0.064
_exptl_crystal_size_min 0.058
_refine_diff_density_max 0.244
_refine_diff_density_min -0.280
_refine_diff_density_rms 0.054
_refine_ls_abs_structure_details
; 
 Flack x determined using 2269 quotients [(I+)-(I-)]/[(I+)+(I-)] 
 (Parsons, Flack and Wagner, Acta Cryst. B69 (2013) 249-259). 
;
_refine_ls_abs_structure_Flack 0.03(4)
_refine_ls_extinction_method none
_refine_ls_goodness_of_fit_ref 1.039
_refine_ls_hydrogen_treatment mixed
_refine_ls_matrix_type full
_refine_ls_number_parameters 560
_refine_ls_number_reflns 8387
_refine_ls_number_restraints 144
_refine_ls_restrained_S_all 1.031
_refine_ls_R_factor_all 0.0785
_refine_ls_R_factor_gt 0.0584
_refine_ls_shift/su_max 0.000
_refine_ls_shift/su_mean 0.000
_refine_ls_structure_factor_coef Fsqd
_refine_ls_weighting_details 'w=1/[\s^2^(Fo^2^)+(0.0710P)^2^+0.8259P] where P=(Fo^2^+2Fc^2^)/3'
_refine_ls_weighting_scheme calc
_refine_ls_wR_factor_gt 0.1390
_refine_ls_wR_factor_ref 0.1578
_reflns_Friedel_coverage 0.742
_reflns_Friedel_fraction_full 0.998
_reflns_Friedel_fraction_max 0.949
_reflns_number_gt 6722
_reflns_number_total 8387
_reflns_threshold_expression 'I > 2\s(I)'
_cod_data_source_file d1dt01454d2.cif
_cod_data_source_block FO6951_2b
_cod_depositor_comments 'Adding full bibliography for 7707498--7707509.cif.'
_cod_database_code 7707501
_shelx_shelxl_version_number 2018/3
_shelx_space_group_comment
; 
The symmetry employed for this shelxl refinement is uniquely defined 
by the following loop, which should always be used as a source of 
symmetry information in preference to the above space-group names. 
They are only intended as comments. 
;
_shelx_estimated_absorpt_t_min 0.847
_shelx_estimated_absorpt_t_max 0.961

loop_
_space_group_symop_operation_xyz
'x, y, z'
'-x+1/2, -y, z+1/2'
'-x, y+1/2, -z+1/2'
'x+1/2, -y+1/2, -z'

loop_
_atom_site_label
_atom_site_type_symbol
_atom_site_fract_x
_atom_site_fract_y
_atom_site_fract_z
_atom_site_U_iso_or_equiv
_atom_site_adp_type
_atom_site_occupancy
_atom_site_site_symmetry_order
_atom_site_calc_flag
_atom_site_refinement_flags_posn
_atom_site_refinement_flags_adp
_atom_site_refinement_flags_occupancy
_atom_site_disorder_assembly
_atom_site_disorder_group
Al1 Al 0.34176(14) 0.72796(9) 0.28976(3) 0.0234(3) Uani 1 1 d . . . . .
N1 N 0.3291(4) 0.7122(2) 0.33414(8) 0.0221(7) Uani 1 1 d . . . . .
N2 N 0.5848(4) 0.7102(3) 0.29330(8) 0.0248(7) Uani 1 1 d . . . . .
C1 C 0.4867(5) 0.7204(4) 0.35089(10) 0.0301(9) Uani 1 1 d . . . . .
H1A H 0.521678 0.651286 0.359062 0.036 Uiso 1 1 calc R U . . .
H1B H 0.478309 0.768401 0.369858 0.036 Uiso 1 1 calc R U . . .
C2 C 0.6100(5) 0.7619(4) 0.32581(10) 0.0323(10) Uani 1 1 d . . . . .
H2A H 0.596165 0.838055 0.323385 0.039 Uiso 1 1 calc R U . . .
H2B H 0.722763 0.748435 0.333684 0.039 Uiso 1 1 calc R U . . .
C3 C 0.1926(5) 0.6866(3) 0.35408(9) 0.0214(8) Uani 1 1 d . . . . .
C4 C 0.0938(5) 0.7665(3) 0.36745(9) 0.0219(7) Uani 1 1 d . . . . .
C5 C -0.0381(5) 0.7395(3) 0.38743(9) 0.0240(8) Uani 1 1 d . . . . .
H5A H -0.103016 0.793419 0.396653 0.029 Uiso 1 1 calc R U . . .
C6 C -0.0783(5) 0.6372(3) 0.39437(10) 0.0241(8) Uani 1 1 d . . . . .
C7 C 0.0149(5) 0.5590(3) 0.37982(9) 0.0236(8) Uani 1 1 d . . . . .
H7A H -0.014089 0.488394 0.383464 0.028 Uiso 1 1 calc R U . . .
C8 C 0.1496(5) 0.5817(3) 0.36004(9) 0.0221(8) Uani 1 1 d . . . . .
C9 C -0.2200(5) 0.6113(3) 0.41686(11) 0.0300(9) Uani 1 1 d . . . . .
H9A H -0.284061 0.674413 0.421108 0.045 Uiso 1 1 calc R U . . .
H9B H -0.177942 0.583840 0.437703 0.045 Uiso 1 1 calc R U . . .
H9C H -0.289912 0.559024 0.406353 0.045 Uiso 1 1 calc R U . . .
C10 C 0.2467(5) 0.4940(3) 0.34388(10) 0.0221(8) Uani 1 1 d . . . . .
H10A H 0.308919 0.527083 0.325451 0.027 Uiso 1 1 calc R U . . .
C11 C 0.1345(5) 0.4135(3) 0.32778(9) 0.0223(8) Uani 1 1 d . . . . .
C12 C 0.0620(5) 0.4369(3) 0.29755(10) 0.0277(9) Uani 1 1 d . . . . .
H12A H 0.081844 0.502497 0.287565 0.033 Uiso 1 1 calc R U . . .
C13 C -0.0382(5) 0.3655(4) 0.28201(10) 0.0307(9) Uani 1 1 d . . . . .
H13A H -0.085890 0.382593 0.261388 0.037 Uiso 1 1 calc R U . . .
C14 C -0.0699(5) 0.2698(3) 0.29604(10) 0.0291(9) Uani 1 1 d . . . . .
H14A H -0.139114 0.221107 0.285288 0.035 Uiso 1 1 calc R U . . .
C15 C 0.0009(5) 0.2460(3) 0.32603(10) 0.0272(9) Uani 1 1 d . . . . .
H15A H -0.019846 0.180278 0.335900 0.033 Uiso 1 1 calc R U . . .
C16 C 0.1024(5) 0.3171(3) 0.34196(10) 0.0244(8) Uani 1 1 d . . . . .
H16A H 0.149770 0.299784 0.362585 0.029 Uiso 1 1 calc R U . . .
C17 C 0.3747(5) 0.4418(3) 0.36562(10) 0.0246(8) Uani 1 1 d . . . . .
C18 C 0.3668(5) 0.4406(3) 0.39987(11) 0.0291(9) Uani 1 1 d . . . . .
H18A H 0.280671 0.476232 0.410804 0.035 Uiso 1 1 calc R U . . .
C19 C 0.4847(6) 0.3874(4) 0.41826(12) 0.0355(10) Uani 1 1 d . . . . .
H19A H 0.477118 0.386286 0.441588 0.043 Uiso 1 1 calc R U . . .
C20 C 0.6119(6) 0.3367(4) 0.40284(13) 0.0391(11) Uani 1 1 d . . . . .
H20A H 0.692438 0.301187 0.415420 0.047 Uiso 1 1 calc R U . . .
C21 C 0.6211(5) 0.3378(3) 0.36901(14) 0.0386(11) Uani 1 1 d . . . . .
H21A H 0.708829 0.303294 0.358232 0.046 Uiso 1 1 calc R U . . .
C22 C 0.5037(5) 0.3889(3) 0.35062(12) 0.0324(10) Uani 1 1 d . . . . .
H22A H 0.511025 0.387900 0.327293 0.039 Uiso 1 1 calc R U . . .
C23 C 0.1290(5) 0.8805(3) 0.35877(10) 0.0235(8) Uani 1 1 d . . . . .
H23A H 0.204380 0.878954 0.339385 0.028 Uiso 1 1 calc R U . . .
C24 C -0.0249(5) 0.9380(3) 0.34741(10) 0.0249(8) Uani 1 1 d . . . . .
C25 C -0.0552(6) 0.9504(3) 0.31411(10) 0.0297(9) Uani 1 1 d . . . . .
H25A H 0.018621 0.921431 0.298547 0.036 Uiso 1 1 calc R U . . .
C26 C -0.1919(6) 1.0045(3) 0.30311(13) 0.0400(12) Uani 1 1 d . . . . .
H26A H -0.209656 1.012918 0.280157 0.048 Uiso 1 1 calc R U . . .
C27 C -0.3017(6) 1.0459(4) 0.32517(14) 0.0428(12) Uani 1 1 d . . . . .
H27A H -0.396206 1.081846 0.317645 0.051 Uiso 1 1 calc R U . . .
C28 C -0.2723(6) 1.0343(4) 0.35871(14) 0.0392(11) Uani 1 1 d . . . . .
H28A H -0.347258 1.062631 0.374169 0.047 Uiso 1 1 calc R U . . .
C29 C -0.1346(5) 0.9817(3) 0.36980(11) 0.0291(9) Uani 1 1 d . . . . .
H29A H -0.114860 0.975468 0.392756 0.035 Uiso 1 1 calc R U . . .
C30 C 0.2174(5) 0.9419(3) 0.38534(10) 0.0242(8) Uani 1 1 d . . . . .
C31 C 0.2518(6) 0.9050(4) 0.41635(12) 0.0346(10) Uani 1 1 d . . . . .
H31A H 0.220611 0.836237 0.422206 0.041 Uiso 1 1 calc R U . . .
C32 C 0.3323(7) 0.9678(4) 0.43932(12) 0.0443(12) Uani 1 1 d . . . . .
H32A H 0.354219 0.941218 0.460688 0.053 Uiso 1 1 calc R U . . .
C33 C 0.3801(6) 1.0668(4) 0.43154(13) 0.0415(12) Uani 1 1 d . . . . .
H33A H 0.434795 1.108876 0.447317 0.050 Uiso 1 1 calc R U . . .
C34 C 0.3476(6) 1.1050(4) 0.40026(12) 0.0361(10) Uani 1 1 d . . . . .
H34A H 0.380473 1.173569 0.394539 0.043 Uiso 1 1 calc R U . . .
C35 C 0.2678(5) 1.0440(3) 0.37749(12) 0.0308(9) Uani 1 1 d . . . . .
H35A H 0.246250 1.070995 0.356160 0.037 Uiso 1 1 calc R U . . .
C36 C 0.6787(5) 0.7646(4) 0.26698(10) 0.0330(9) Uani 1 1 d . . . . .
H36A H 0.796827 0.763348 0.272415 0.040 Uiso 1 1 calc R U . . .
H36B H 0.643416 0.838215 0.265800 0.040 Uiso 1 1 calc R U . . .
C37 C 0.6514(6) 0.7129(4) 0.23398(11) 0.0370(10) Uani 1 1 d . . . . .
H37A H 0.715492 0.749824 0.216905 0.044 Uiso 1 1 calc R U . . .
H37B H 0.534180 0.717632 0.227995 0.044 Uiso 1 1 calc R U . . .
C38 C 0.7034(6) 0.5982(4) 0.23499(13) 0.0442(12) Uani 1 1 d . . . . .
H38A H 0.676125 0.564262 0.213822 0.053 Uiso 1 1 calc R U . . .
H38B H 0.823268 0.593350 0.238287 0.053 Uiso 1 1 calc R U . . .
C39 C 0.6154(6) 0.5430(4) 0.26294(12) 0.0397(11) Uani 1 1 d . . . . .
H39A H 0.496769 0.539651 0.258049 0.048 Uiso 1 1 calc R U . . .
H39B H 0.656933 0.470938 0.264866 0.048 Uiso 1 1 calc R U . . .
C40 C 0.6416(5) 0.5997(3) 0.29516(11) 0.0332(10) Uani 1 1 d . . . . .
H40A H 0.581143 0.563327 0.312857 0.040 Uiso 1 1 calc R U . . .
H40B H 0.759513 0.598352 0.300823 0.040 Uiso 1 1 calc R U . . .
C1A C 0.8325(7) 0.1864(5) 0.46981(17) 0.0599(16) Uani 1 1 d . . . . .
H1AA H 0.777614 0.123063 0.474652 0.072 Uiso 1 1 calc R U . . .
C2A C 0.9601(7) 0.1877(4) 0.44734(14) 0.0467(13) Uani 1 1 d . . . . .
H2AA H 0.991999 0.125510 0.436440 0.056 Uiso 1 1 calc R U . . .
C3A C 1.0400(6) 0.2794(4) 0.44093(11) 0.0407(11) Uani 1 1 d . . . . .
H3AA H 1.127996 0.280632 0.425642 0.049 Uiso 1 1 calc R U . . .
C4A C 0.9935(7) 0.3687(5) 0.45647(13) 0.0465(13) Uani 1 1 d . . . . .
H4AA H 1.050312 0.431755 0.452153 0.056 Uiso 1 1 calc R U . . .
C5A C 0.8658(9) 0.3682(5) 0.47819(13) 0.0580(16) Uani 1 1 d . . . . .
H5AA H 0.832641 0.431065 0.488518 0.070 Uiso 1 1 calc R U . . .
C6A C 0.7857(8) 0.2773(6) 0.48511(15) 0.0648(18) Uani 1 1 d . . . . .
H6AA H 0.697852 0.276852 0.500442 0.078 Uiso 1 1 calc R U . . .
C1B C 0.212(3) 0.6484(17) 0.4681(5) 0.053(5) Uani 0.60(3) 1 d . U P A 1
H1BA H 0.152061 0.663637 0.448586 0.064 Uiso 0.60(3) 1 calc R U P A 1
C2B C 0.136(2) 0.6529(15) 0.4987(6) 0.055(5) Uani 0.60(3) 1 d . U P A 1
H2BA H 0.024378 0.672963 0.499992 0.066 Uiso 0.60(3) 1 calc R U P A 1
C3B C 0.219(3) 0.629(2) 0.5274(7) 0.056(5) Uani 0.60(3) 1 d . U P A 1
H3BA H 0.166934 0.630747 0.548261 0.067 Uiso 0.60(3) 1 calc R U P A 1
C4B C 0.382(3) 0.6019(16) 0.5242(5) 0.054(6) Uani 0.60(3) 1 d . U P A 1
H4BA H 0.442220 0.586131 0.543556 0.065 Uiso 0.60(3) 1 calc R U P A 1
C5B C 0.461(3) 0.5967(15) 0.4949(7) 0.055(5) Uani 0.60(3) 1 d . U P A 1
H5BA H 0.572449 0.576574 0.493807 0.066 Uiso 0.60(3) 1 calc R U P A 1
C6B C 0.374(3) 0.6216(19) 0.4665(5) 0.054(6) Uani 0.60(3) 1 d . U P A 1
H6BA H 0.427418 0.619946 0.445768 0.065 Uiso 0.60(3) 1 calc R U P A 1
C1C C 0.169(4) 0.6785(19) 0.4782(9) 0.050(6) Uani 0.40(3) 1 d . U P A 2
H1CA H 0.080389 0.711587 0.467098 0.060 Uiso 0.40(3) 1 calc R U P A 2
C2C C 0.167(5) 0.669(2) 0.5124(10) 0.064(8) Uani 0.40(3) 1 d . U P A 2
H2CA H 0.079043 0.696904 0.524931 0.077 Uiso 0.40(3) 1 calc R U P A 2
C3C C 0.294(6) 0.620(2) 0.5277(6) 0.055(9) Uani 0.40(3) 1 d . U P A 2
H3CA H 0.292765 0.611077 0.550854 0.066 Uiso 0.40(3) 1 calc R U P A 2
C4C C 0.425(3) 0.5842(19) 0.5095(10) 0.054(8) Uani 0.40(3) 1 d . U P A 2
H4CA H 0.515136 0.551715 0.520185 0.064 Uiso 0.40(3) 1 calc R U P A 2
C5C C 0.424(4) 0.5949(18) 0.4775(8) 0.046(6) Uani 0.40(3) 1 d . U P A 2
H5CA H 0.517046 0.570208 0.465743 0.055 Uiso 0.40(3) 1 calc R U P A 2
C6C C 0.303(5) 0.638(2) 0.4599(8) 0.052(7) Uani 0.40(3) 1 d . U P A 2
H6CA H 0.306382 0.641022 0.436559 0.063 Uiso 0.40(3) 1 calc R U P A 2
H1AL H 0.247(6) 0.655(4) 0.2684(11) 0.036(13) Uiso 1 1 d . . . . .
H2AL H 0.348(6) 0.859(3) 0.2742(10) 0.022(11) Uiso 1 1 d . . . . .

loop_
_atom_site_aniso_label
_atom_site_aniso_U_11
_atom_site_aniso_U_22
_atom_site_aniso_U_33
_atom_site_aniso_U_23
_atom_site_aniso_U_13
_atom_site_aniso_U_12
Al1 0.0222(5) 0.0225(6) 0.0255(5) 0.0023(5) 0.0015(4) -0.0004(5)
N1 0.0209(15) 0.0192(16) 0.0261(16) -0.0002(13) 0.0025(13) -0.0001(13)
N2 0.0232(15) 0.0218(17) 0.0293(18) -0.0015(14) 0.0039(13) -0.0048(13)
C1 0.027(2) 0.032(2) 0.031(2) -0.0040(18) 0.0007(16) -0.0056(18)
C2 0.026(2) 0.038(2) 0.033(2) -0.0075(19) 0.0020(16) -0.0112(18)
C3 0.0218(18) 0.0218(18) 0.0206(17) -0.0006(15) -0.0003(14) -0.0002(15)
C4 0.0238(17) 0.0179(18) 0.0241(18) -0.0003(16) -0.0013(14) 0.0001(15)
C5 0.0260(18) 0.0188(18) 0.0273(19) -0.0018(16) 0.0018(15) 0.0023(16)
C6 0.0226(19) 0.024(2) 0.026(2) 0.0022(16) 0.0029(14) -0.0001(16)
C7 0.0246(19) 0.0200(19) 0.0261(19) 0.0024(16) 0.0008(15) -0.0022(16)
C8 0.0248(18) 0.0169(18) 0.0246(19) -0.0019(14) -0.0022(15) 0.0002(15)
C9 0.029(2) 0.021(2) 0.039(2) 0.0028(18) 0.0101(17) -0.0005(17)
C10 0.0239(19) 0.0159(18) 0.027(2) -0.0012(15) 0.0040(15) -0.0020(15)
C11 0.0241(18) 0.0191(18) 0.0237(18) -0.0035(14) 0.0053(14) 0.0026(15)
C12 0.031(2) 0.0202(19) 0.032(2) 0.0021(17) -0.0012(16) -0.0003(17)
C13 0.033(2) 0.031(2) 0.028(2) 0.0014(18) -0.0046(17) 0.0018(18)
C14 0.028(2) 0.025(2) 0.034(2) -0.0050(18) -0.0009(16) -0.0046(18)
C15 0.030(2) 0.020(2) 0.031(2) 0.0008(16) 0.0005(15) -0.0039(16)
C16 0.0266(19) 0.0205(18) 0.026(2) -0.0014(16) -0.0003(15) 0.0018(16)
C17 0.0257(19) 0.0114(16) 0.037(2) 0.0006(16) 0.0010(16) -0.0041(15)
C18 0.025(2) 0.023(2) 0.039(2) -0.0010(18) -0.0012(17) -0.0029(17)
C19 0.033(2) 0.031(2) 0.043(3) 0.002(2) -0.0100(19) -0.004(2)
C20 0.029(2) 0.025(2) 0.063(3) 0.002(2) -0.013(2) -0.0006(19)
C21 0.026(2) 0.026(2) 0.064(3) -0.005(2) 0.000(2) 0.0003(18)
C22 0.030(2) 0.023(2) 0.044(3) -0.0036(19) 0.0060(18) 0.0004(17)
C23 0.0234(19) 0.0202(19) 0.027(2) 0.0008(15) 0.0054(15) -0.0028(15)
C24 0.028(2) 0.0139(17) 0.033(2) 0.0000(16) -0.0003(16) -0.0044(16)
C25 0.038(2) 0.019(2) 0.032(2) 0.0010(17) -0.0057(18) -0.0055(18)
C26 0.048(3) 0.020(2) 0.052(3) 0.009(2) -0.021(2) -0.011(2)
C27 0.034(2) 0.022(2) 0.073(3) 0.011(2) -0.021(2) -0.0064(19)
C28 0.027(2) 0.023(2) 0.067(3) 0.001(2) -0.002(2) -0.0005(18)
C29 0.029(2) 0.0179(18) 0.040(2) 0.0019(17) 0.0008(17) -0.0011(16)
C30 0.0189(17) 0.0216(19) 0.032(2) -0.0028(17) 0.0012(15) 0.0028(15)
C31 0.036(2) 0.027(2) 0.041(3) -0.0027(19) -0.0037(19) -0.0014(19)
C32 0.040(3) 0.054(3) 0.039(3) -0.003(2) -0.010(2) -0.001(3)
C33 0.028(2) 0.046(3) 0.051(3) -0.018(2) -0.004(2) -0.006(2)
C34 0.026(2) 0.026(2) 0.056(3) -0.009(2) 0.005(2) -0.0045(19)
C35 0.027(2) 0.023(2) 0.043(2) 0.0005(19) 0.0038(17) -0.0010(17)
C36 0.028(2) 0.034(2) 0.037(2) -0.0007(19) 0.0094(17) -0.0079(19)
C37 0.033(2) 0.046(3) 0.032(2) -0.001(2) 0.0092(18) -0.005(2)
C38 0.042(3) 0.044(3) 0.046(3) -0.011(2) 0.013(2) 0.002(2)
C39 0.040(3) 0.026(2) 0.053(3) -0.010(2) 0.013(2) 0.003(2)
C40 0.027(2) 0.030(2) 0.043(3) 0.0052(19) 0.0060(18) 0.0060(18)
C1A 0.041(3) 0.052(3) 0.087(4) 0.023(3) 0.002(3) -0.005(3)
C2A 0.039(3) 0.043(3) 0.058(3) -0.006(2) -0.015(2) 0.008(2)
C3A 0.038(2) 0.052(3) 0.032(2) 0.007(2) 0.0017(19) 0.002(2)
C4A 0.050(3) 0.048(3) 0.042(3) 0.004(2) -0.009(2) -0.003(2)
C5A 0.084(4) 0.052(3) 0.039(3) -0.002(3) 0.004(3) 0.019(3)
C6A 0.054(3) 0.085(5) 0.055(3) 0.023(3) 0.020(3) 0.019(3)
C1B 0.063(14) 0.049(11) 0.047(11) 0.006(7) -0.007(8) -0.019(10)
C2B 0.056(7) 0.036(9) 0.073(15) 0.001(9) 0.006(8) -0.004(6)
C3B 0.048(11) 0.060(11) 0.059(8) -0.006(7) 0.015(9) -0.013(11)
C4B 0.042(11) 0.072(13) 0.048(10) 0.007(8) 0.005(9) -0.012(9)
C5B 0.043(8) 0.061(9) 0.061(16) -0.014(10) 0.009(9) -0.008(6)
C6B 0.061(15) 0.070(15) 0.033(11) -0.009(9) -0.010(8) -0.029(12)
C1C 0.054(12) 0.031(11) 0.065(18) 0.010(10) -0.007(11) -0.001(8)
C2C 0.09(2) 0.030(11) 0.07(2) -0.009(12) 0.040(16) 0.004(12)
C3C 0.08(3) 0.040(10) 0.042(9) 0.002(7) 0.02(2) 0.00(2)
C4C 0.049(17) 0.039(9) 0.07(2) 0.011(15) 0.006(15) 0.000(10)
C5C 0.053(16) 0.045(9) 0.040(18) 0.005(11) 0.011(12) -0.002(9)
C6C 0.08(2) 0.039(9) 0.040(13) -0.006(8) -0.004(14) -0.011(15)

loop_
_atom_type_symbol
_atom_type_description
_atom_type_scat_dispersion_real
_atom_type_scat_dispersion_imag
_atom_type_scat_source
C C 0.0181 0.0091 'International Tables Vol C Tables 4.2.6.8 and 6.1.1.4'
H H 0.0000 0.0000 'International Tables Vol C Tables 4.2.6.8 and 6.1.1.4'
Al Al 0.2130 0.2455 'International Tables Vol C Tables 4.2.6.8 and 6.1.1.4'
N N 0.0311 0.0180 'International Tables Vol C Tables 4.2.6.8 and 6.1.1.4'

loop_
_geom_angle_atom_site_label_1
_geom_angle_atom_site_label_2
_geom_angle_atom_site_label_3
_geom_angle
_geom_angle_site_symmetry_1
_geom_angle_site_symmetry_3
_geom_angle_publ_flag
N1 Al1 N2 88.41(15) . . ?
N1 Al1 H1AL 118.4(19) . . ?
N2 Al1 H1AL 119(2) . . ?
N1 Al1 H2AL 117.0(13) . . ?
N2 Al1 H2AL 96.0(15) . . ?
H1AL Al1 H2AL 114(2) . . ?
C3 N1 C1 116.3(3) . . ?
C3 N1 Al1 129.6(3) . . ?
C1 N1 Al1 113.9(2) . . ?
C36 N2 C2 110.8(3) . . ?
C36 N2 C40 108.8(3) . . ?
C2 N2 C40 109.6(3) . . ?
C36 N2 Al1 113.9(3) . . ?
C2 N2 Al1 98.6(2) . . ?
C40 N2 Al1 114.8(3) . . ?
N1 C1 C2 107.2(3) . . ?
N1 C1 H1A 110.3 . . ?
C2 C1 H1A 110.3 . . ?
N1 C1 H1B 110.3 . . ?
C2 C1 H1B 110.3 . . ?
H1A C1 H1B 108.5 . . ?
N2 C2 C1 110.1(3) . . ?
N2 C2 H2A 109.6 . . ?
C1 C2 H2A 109.6 . . ?
N2 C2 H2B 109.6 . . ?
C1 C2 H2B 109.6 . . ?
H2A C2 H2B 108.2 . . ?
C8 C3 C4 119.0(3) . . ?
C8 C3 N1 121.0(3) . . ?
C4 C3 N1 120.0(3) . . ?
C5 C4 C3 119.0(4) . . ?
C5 C4 C23 121.1(3) . . ?
C3 C4 C23 119.8(3) . . ?
C6 C5 C4 122.6(4) . . ?
C6 C5 H5A 118.7 . . ?
C4 C5 H5A 118.7 . . ?
C5 C6 C7 117.9(4) . . ?
C5 C6 C9 120.9(4) . . ?
C7 C6 C9 121.1(4) . . ?
C6 C7 C8 121.7(4) . . ?
C6 C7 H7A 119.1 . . ?
C8 C7 H7A 119.1 . . ?
C7 C8 C3 119.6(4) . . ?
C7 C8 C10 120.2(3) . . ?
C3 C8 C10 120.1(3) . . ?
C6 C9 H9A 109.5 . . ?
C6 C9 H9B 109.5 . . ?
H9A C9 H9B 109.5 . . ?
C6 C9 H9C 109.5 . . ?
H9A C9 H9C 109.5 . . ?
H9B C9 H9C 109.5 . . ?
C17 C10 C8 115.6(3) . . ?
C17 C10 C11 111.1(3) . . ?
C8 C10 C11 111.9(3) . . ?
C17 C10 H10A 105.8 . . ?
C8 C10 H10A 105.8 . . ?
C11 C10 H10A 105.8 . . ?
C16 C11 C12 118.4(4) . . ?
C16 C11 C10 122.6(4) . . ?
C12 C11 C10 119.0(4) . . ?
C13 C12 C11 120.7(4) . . ?
C13 C12 H12A 119.7 . . ?
C11 C12 H12A 119.7 . . ?
C14 C13 C12 120.9(4) . . ?
C14 C13 H13A 119.5 . . ?
C12 C13 H13A 119.5 . . ?
C13 C14 C15 118.9(4) . . ?
C13 C14 H14A 120.6 . . ?
C15 C14 H14A 120.6 . . ?
C14 C15 C16 120.8(4) . . ?
C14 C15 H15A 119.6 . . ?
C16 C15 H15A 119.6 . . ?
C11 C16 C15 120.3(4) . . ?
C11 C16 H16A 119.9 . . ?
C15 C16 H16A 119.9 . . ?
C18 C17 C22 117.8(4) . . ?
C18 C17 C10 123.5(4) . . ?
C22 C17 C10 118.7(4) . . ?
C17 C18 C19 120.5(4) . . ?
C17 C18 H18A 119.7 . . ?
C19 C18 H18A 119.7 . . ?
C20 C19 C18 120.5(5) . . ?
C20 C19 H19A 119.7 . . ?
C18 C19 H19A 119.7 . . ?
C21 C20 C19 119.4(4) . . ?
C21 C20 H20A 120.3 . . ?
C19 C20 H20A 120.3 . . ?
C20 C21 C22 120.5(4) . . ?
C20 C21 H21A 119.8 . . ?
C22 C21 H21A 119.8 . . ?
C21 C22 C17 121.3(4) . . ?
C21 C22 H22A 119.3 . . ?
C17 C22 H22A 119.3 . . ?
C30 C23 C24 110.7(3) . . ?
C30 C23 C4 115.0(3) . . ?
C24 C23 C4 112.1(3) . . ?
C30 C23 H23A 106.1 . . ?
C24 C23 H23A 106.1 . . ?
C4 C23 H23A 106.1 . . ?
C25 C24 C29 118.4(4) . . ?
C25 C24 C23 119.8(4) . . ?
C29 C24 C23 121.7(4) . . ?
C24 C25 C26 121.1(4) . . ?
C24 C25 H25A 119.5 . . ?
C26 C25 H25A 119.5 . . ?
C27 C26 C25 120.5(5) . . ?
C27 C26 H26A 119.7 . . ?
C25 C26 H26A 119.7 . . ?
C26 C27 C28 118.9(4) . . ?
C26 C27 H27A 120.5 . . ?
C28 C27 H27A 120.5 . . ?
C29 C28 C27 120.7(5) . . ?
C29 C28 H28A 119.7 . . ?
C27 C28 H28A 119.7 . . ?
C28 C29 C24 120.3(4) . . ?
C28 C29 H29A 119.8 . . ?
C24 C29 H29A 119.8 . . ?
C31 C30 C35 117.9(4) . . ?
C31 C30 C23 124.7(4) . . ?
C35 C30 C23 117.4(4) . . ?
C30 C31 C32 120.6(5) . . ?
C30 C31 H31A 119.7 . . ?
C32 C31 H31A 119.7 . . ?
C33 C32 C31 121.1(5) . . ?
C33 C32 H32A 119.4 . . ?
C31 C32 H32A 119.4 . . ?
C32 C33 C34 119.1(4) . . ?
C32 C33 H33A 120.5 . . ?
C34 C33 H33A 120.5 . . ?
C35 C34 C33 120.3(4) . . ?
C35 C34 H34A 119.8 . . ?
C33 C34 H34A 119.8 . . ?
C34 C35 C30 121.0(4) . . ?
C34 C35 H35A 119.5 . . ?
C30 C35 H35A 119.5 . . ?
N2 C36 C37 110.7(3) . . ?
N2 C36 H36A 109.5 . . ?
C37 C36 H36A 109.5 . . ?
N2 C36 H36B 109.5 . . ?
C37 C36 H36B 109.5 . . ?
H36A C36 H36B 108.1 . . ?
C36 C37 C38 110.9(4) . . ?
C36 C37 H37A 109.5 . . ?
C38 C37 H37A 109.5 . . ?
C36 C37 H37B 109.5 . . ?
C38 C37 H37B 109.5 . . ?
H37A C37 H37B 108.0 . . ?
C39 C38 C37 109.7(4) . . ?
C39 C38 H38A 109.7 . . ?
C37 C38 H38A 109.7 . . ?
C39 C38 H38B 109.7 . . ?
C37 C38 H38B 109.7 . . ?
H38A C38 H38B 108.2 . . ?
C40 C39 C38 110.8(4) . . ?
C40 C39 H39A 109.5 . . ?
C38 C39 H39A 109.5 . . ?
C40 C39 H39B 109.5 . . ?
C38 C39 H39B 109.5 . . ?
H39A C39 H39B 108.1 . . ?
N2 C40 C39 111.7(4) . . ?
N2 C40 H40A 109.3 . . ?
C39 C40 H40A 109.3 . . ?
N2 C40 H40B 109.3 . . ?
C39 C40 H40B 109.3 . . ?
H40A C40 H40B 107.9 . . ?
C6A C1A C2A 119.8(6) . . ?
C6A C1A H1AA 120.1 . . ?
C2A C1A H1AA 120.1 . . ?
C3A C2A C1A 119.5(5) . . ?
C3A C2A H2AA 120.2 . . ?
C1A C2A H2AA 120.2 . . ?
C4A C3A C2A 120.2(5) . . ?
C4A C3A H3AA 119.9 . . ?
C2A C3A H3AA 119.9 . . ?
C3A C4A C5A 120.5(6) . . ?
C3A C4A H4AA 119.8 . . ?
C5A C4A H4AA 119.8 . . ?
C4A C5A C6A 120.1(6) . . ?
C4A C5A H5AA 119.9 . . ?
C6A C5A H5AA 119.9 . . ?
C5A C6A C1A 119.9(5) . . ?
C5A C6A H6AA 120.1 . . ?
C1A C6A H6AA 120.1 . . ?
C6B C1B C2B 118.8(16) . . ?
C6B C1B H1BA 120.6 . . ?
C2B C1B H1BA 120.6 . . ?
C3B C2B C1B 121.8(18) . . ?
C3B C2B H2BA 119.1 . . ?
C1B C2B H2BA 119.1 . . ?
C4B C3B C2B 117(2) . . ?
C4B C3B H3BA 121.7 . . ?
C2B C3B H3BA 121.7 . . ?
C5B C4B C3B 124(3) . . ?
C5B C4B H4BA 118.2 . . ?
C3B C4B H4BA 118.2 . . ?
C4B C5B C6B 118(2) . . ?
C4B C5B H5BA 120.8 . . ?
C6B C5B H5BA 120.8 . . ?
C1B C6B C5B 120.8(17) . . ?
C1B C6B H6BA 119.6 . . ?
C5B C6B H6BA 119.6 . . ?
C2C C1C C6C 120(3) . . ?
C2C C1C H1CA 120.2 . . ?
C6C C1C H1CA 120.2 . . ?
C3C C2C C1C 119(2) . . ?
C3C C2C H2CA 120.5 . . ?
C1C C2C H2CA 120.5 . . ?
C2C C3C C4C 120(2) . . ?
C2C C3C H3CA 119.9 . . ?
C4C C3C H3CA 119.9 . . ?
C5C C4C C3C 119(2) . . ?
C5C C4C H4CA 120.3 . . ?
C3C C4C H4CA 120.3 . . ?
C4C C5C C6C 125(3) . . ?
C4C C5C H5CA 117.4 . . ?
C6C C5C H5CA 117.4 . . ?
C5C C6C C1C 116(3) . . ?
C5C C6C H6CA 121.8 . . ?
C1C C6C H6CA 121.8 . . ?

loop_
_geom_bond_atom_site_label_1
_geom_bond_atom_site_label_2
_geom_bond_distance
_geom_bond_site_symmetry_2
_geom_bond_publ_flag
Al1 N1 1.818(3) . ?
Al1 N2 2.004(3) . ?
Al1 H1AL 1.50(5) . ?
Al1 H2AL 1.80(4) . ?
N1 C3 1.417(5) . ?
N1 C1 1.460(5) . ?
N2 C36 1.490(5) . ?
N2 C2 1.493(5) . ?
N2 C40 1.496(5) . ?
C1 C2 1.529(6) . ?
C1 H1A 0.9900 . ?
C1 H1B 0.9900 . ?
C2 H2A 0.9900 . ?
C2 H2B 0.9900 . ?
C3 C8 1.414(5) . ?
C3 C4 1.414(5) . ?
C4 C5 1.393(5) . ?
C4 C23 1.535(5) . ?
C5 C6 1.384(6) . ?
C5 H5A 0.9500 . ?
C6 C7 1.392(6) . ?
C6 C9 1.511(5) . ?
C7 C8 1.393(5) . ?
C7 H7A 0.9500 . ?
C8 C10 1.527(5) . ?
C9 H9A 0.9800 . ?
C9 H9B 0.9800 . ?
C9 H9C 0.9800 . ?
C10 C17 1.525(6) . ?
C10 C11 1.529(5) . ?
C10 H10A 1.0000 . ?
C11 C16 1.390(6) . ?
C11 C12 1.396(6) . ?
C12 C13 1.382(6) . ?
C12 H12A 0.9500 . ?
C13 C14 1.381(6) . ?
C13 H13A 0.9500 . ?
C14 C15 1.383(6) . ?
C14 H14A 0.9500 . ?
C15 C16 1.393(6) . ?
C15 H15A 0.9500 . ?
C16 H16A 0.9500 . ?
C17 C18 1.393(6) . ?
C17 C22 1.394(6) . ?
C18 C19 1.397(6) . ?
C18 H18A 0.9500 . ?
C19 C20 1.377(7) . ?
C19 H19A 0.9500 . ?
C20 C21 1.377(7) . ?
C20 H20A 0.9500 . ?
C21 C22 1.381(7) . ?
C21 H21A 0.9500 . ?
C22 H22A 0.9500 . ?
C23 C30 1.520(6) . ?
C23 C24 1.530(6) . ?
C23 H23A 1.0000 . ?
C24 C25 1.385(6) . ?
C24 C29 1.395(6) . ?
C25 C26 1.389(7) . ?
C25 H25A 0.9500 . ?
C26 C27 1.376(8) . ?
C26 H26A 0.9500 . ?
C27 C28 1.392(7) . ?
C27 H27A 0.9500 . ?
C28 C29 1.387(6) . ?
C28 H28A 0.9500 . ?
C29 H29A 0.9500 . ?
C30 C31 1.375(6) . ?
C30 C35 1.411(6) . ?
C31 C32 1.398(7) . ?
C31 H31A 0.9500 . ?
C32 C33 1.369(8) . ?
C32 H32A 0.9500 . ?
C33 C34 1.388(7) . ?
C33 H33A 0.9500 . ?
C34 C35 1.377(6) . ?
C34 H34A 0.9500 . ?
C35 H35A 0.9500 . ?
C36 C37 1.513(6) . ?
C36 H36A 0.9900 . ?
C36 H36B 0.9900 . ?
C37 C38 1.535(7) . ?
C37 H37A 0.9900 . ?
C37 H37B 0.9900 . ?
C38 C39 1.520(7) . ?
C38 H38A 0.9900 . ?
C38 H38B 0.9900 . ?
C39 C40 1.514(7) . ?
C39 H39A 0.9900 . ?
C39 H39B 0.9900 . ?
C40 H40A 0.9900 . ?
C40 H40B 0.9900 . ?
C1A C6A 1.378(10) . ?
C1A C2A 1.386(9) . ?
C1A H1AA 0.9500 . ?
C2A C3A 1.372(8) . ?
C2A H2AA 0.9500 . ?
C3A C4A 1.365(8) . ?
C3A H3AA 0.9500 . ?
C4A C5A 1.366(8) . ?
C4A H4AA 0.9500 . ?
C5A C6A 1.369(10) . ?
C5A H5AA 0.9500 . ?
C6A H6AA 0.9500 . ?
C1B C6B 1.37(2) . ?
C1B C2B 1.39(2) . ?
C1B H1BA 0.9500 . ?
C2B C3B 1.38(3) . ?
C2B H2BA 0.9500 . ?
C3B C4B 1.38(2) . ?
C3B H3BA 0.9500 . ?
C4B C5B 1.35(2) . ?
C4B H4BA 0.9500 . ?
C5B C6B 1.39(2) . ?
C5B H5BA 0.9500 . ?
C6B H6BA 0.9500 . ?
C1C C2C 1.40(4) . ?
C1C C6C 1.42(4) . ?
C1C H1CA 0.9500 . ?
C2C C3C 1.36(4) . ?
C2C H2CA 0.9500 . ?
C3C C4C 1.38(3) . ?
C3C H3CA 0.9500 . ?
C4C C5C 1.31(3) . ?
C4C H4CA 0.9500 . ?
C5C C6C 1.34(3) . ?
C5C H5CA 0.9500 . ?
C6C H6CA 0.9500 . ?
